data_2108222
loop_
_publ_author_name
'Smirnova, Ekaterina S.'
'Alekseeva, Olga A.'
'Dudka, Alexander P.'
'Artemov, Vladimir V.'
'Zubavichus, Yan V.'
'Gudim, Irina A.'
'Bezmaterhykh, Leonard N.'
'Frolov, Kirill V.'
'Lyubutin, Igor S.'

_publ_section_title
;
 Crystal structure, phase transition and structural deformations in iron
 borate (Y~0.95~Bi~0.05~)Fe~3~(BO~3~)~4~ in the temperature range 90--500K
;
_journal_coeditor_code XK5046SUP1
_journal_issue 2
_journal_name_full 'Acta Crystallographica Section B'
_journal_page_first
;
;
_journal_paper_doi 10.1107/S2052520618002962
_journal_volume 74
_journal_year 2018
_chemical_formula_analytical 'B4 Bi0.053 Fe3 O12 Y0.947'
_chemical_formula_iupac 'B4 Bi0.053 Fe3 O12 Y0.947'
_chemical_formula_moiety 'B4 Bi0.053 Fe3 O12 Y0.947'
_chemical_formula_structural 'B4 Bi0.053 Fe3 O12 Y0.947'
_chemical_formula_sum 'B4 Bi0.053 Fe3 O12 Y0.947'
_chemical_formula_weight 498
_space_group_IT_number 152
_symmetry_cell_setting trigonal
_symmetry_Int_Tables_number 152
_symmetry_space_group_name_Hall 'P 31 2"'
_symmetry_space_group_name_H-M 'P 31 2 1'
_cell_angle_alpha 90
_cell_angle_beta 90
_cell_angle_gamma 120
_cell_formula_units_Z 3
_cell_length_a 9.5245(1)
_cell_length_b 9.5245(1)
_cell_length_c 7.5570(1)
_cell_measurement_reflns_used 10914
_cell_measurement_temperature 370
_cell_measurement_theta_max 73.1510
_cell_measurement_theta_min 5.6120
_cell_volume 593.696(12)
_diffrn_ambient_temperature 370
_diffrn_detector 'CCD plate'
_diffrn_detector_area_resol_mean 16.0628
_diffrn_measured_fraction_theta_full 0.99
_diffrn_measured_fraction_theta_max 0.99
_diffrn_measurement_device 'four-circle diffractometer'
_diffrn_measurement_device_type 'Oxford Diffraction CCD'
_diffrn_measurement_method '\w scans'
_diffrn_radiation_monochromator graphite
_diffrn_radiation_probe x-ray
_diffrn_radiation_source 'X-ray tube'
_diffrn_radiation_type 'Mo K\a'
_diffrn_radiation_wavelength 0.71073
_diffrn_reflns_av_R_equivalents 0.0552
_diffrn_reflns_av_unetI/netI 0.0659
_diffrn_reflns_limit_h_max 22
_diffrn_reflns_limit_h_min -24
_diffrn_reflns_limit_k_max 24
_diffrn_reflns_limit_k_min -22
_diffrn_reflns_limit_l_max 20
_diffrn_reflns_limit_l_min -19
_diffrn_reflns_number 61266
_diffrn_reflns_theta_full 74.34
_diffrn_reflns_theta_max 74.34
_diffrn_reflns_theta_min 4.28
_diffrn_source 'Enhance (Mo) X-ray Source'
_exptl_absorpt_coefficient_mu 13.517
_exptl_absorpt_correction_T_max 0.2812
_exptl_absorpt_correction_T_min 0.1913
_exptl_absorpt_correction_type sphere
_exptl_absorpt_process_details Jana2006
_exptl_crystal_colour light-green
_exptl_crystal_density_diffrn 4.179
_exptl_crystal_description Sphere
_exptl_crystal_F_000 706
_exptl_crystal_size_rad 0.09
_refine_diff_density_max 0.33
_refine_diff_density_min -0.81
_refine_ls_abs_structure_details '  3696 of Friedel pairs used in the refinement'
_refine_ls_abs_structure_Flack 0.5076(12)
_refine_ls_extinction_coef 395(13)
_refine_ls_extinction_method 'B-C type 1 Lorentzian isotropic (Becker & Coppens, 1974)'
_refine_ls_goodness_of_fit_gt 0.98
_refine_ls_goodness_of_fit_ref 0.61
_refine_ls_number_constraints 5
_refine_ls_number_parameters 97
_refine_ls_number_reflns 8144
_refine_ls_number_restraints 0
_refine_ls_R_factor_all 0.0720
_refine_ls_R_factor_gt 0.0174
_refine_ls_shift/su_max 0.0484
_refine_ls_shift/su_mean 0.0069
_refine_ls_structure_factor_coef F
_refine_ls_weighting_details w=1/(\s^2^(F)+0.000001F^2^)
_refine_ls_weighting_scheme sigma
_refine_ls_wR_factor_gt 0.0123
_refine_ls_wR_factor_ref 0.0136
_reflns_number_gt 2644
_reflns_number_total 8144
_reflns_threshold_expression I>3\s(I)
_cod_data_source_file xk5046sup1.cif
_cod_data_source_block VI
_cod_depositor_comments
;
The following automatic conversions were performed:

'_diffrn_radiation_probe' value 'X-ray' changed to 'x-ray' according
to
/home/data/users/saulius/crontab/automatic-downloads/rss-feeds/IUCr/lib/dictionaries/cif_core.dic
dictionary named 'cif_core.dic' version 2.4.2 from 2011-04-26.

'_exptl_absorpt_correction_type' value 'Sphere' changed to 'sphere'
according to
/home/data/users/saulius/crontab/automatic-downloads/rss-feeds/IUCr/lib/dictionaries/cif_core.dic
dictionary named 'cif_core.dic' version 2.4.2 from 2011-04-26.

Automatic conversion script
Id: cif_fix_values 4973 2017-02-22 13:04:09Z antanas 
;
_cod_original_cell_volume 593.70(1)
_cod_database_code 2108222
_cod_database_fobs_code 2108222

loop_
_space_group_symop_id
_space_group_symop_operation_xyz
1 x,y,z
2 -y,x-y,z+1/3
3 -x+y,-x,z+2/3
4 y,x,-z
5 x-y,-y,-z+2/3
6 -x,-x+y,-z+1/3

loop_
_atom_site_label
_atom_site_type_symbol
_atom_site_fract_x
_atom_site_fract_y
_atom_site_fract_z
_atom_site_adp_type
_atom_site_U_iso_or_equiv
_atom_site_site_symmetry_multiplicity
_atom_site_occupancy
_atom_site_calc_flag
Y1 Y -0.33349(4) -0.33349(4) 0 Uani 0.00917(6) 3 0.9466(5) d
Bi1 Bi -0.33349(4) -0.33349(4) 0 Uani 0.00917(6) 3 0.0534(5) d
Fe1 Fe 0.11638(4) 0.11638(4) 0 Uani 0.00598(8) 3 1 d
Fe2 Fe -0.21410(3) -0.54914(3) 0.33866(2) Uani 0.00621(6) 6 1 d
O1 O 0 -0.0764(2) 0.166667 Uani 0.0150(6) 3 1 d
O2 O -0.58716(17) -0.26671(15) 0.14828(17) Uani 0.0163(3) 6 1 d
O3 O -0.12111(18) -0.30599(17) -0.17949(16) Uani 0.0094(4) 6 1 d
O4 O -0.14694(19) -0.35997(17) 0.18259(17) Uani 0.0098(4) 6 1 d
O5 O 0.47692(16) 0.14502(16) -0.1627(2) Uani 0.0086(3) 6 1 d
O6 O 0.1889(2) 0 -0.166667 Uani 0.0078(5) 3 1 d
O7 O -0.52173(19) -0.53972(19) -0.18261(16) Uani 0.0102(4) 6 1 d
B1 B 0.3332(4) 0 -0.166667 Uani 0.0061(5) 3 1 d
B2 B -0.4477(2) -0.1191(3) 0.1602(3) Uani 0.0084(5) 6 1 d
B3 B 0 -0.2198(3) 0.166667 Uani 0.0064(6) 3 1 d

loop_
_atom_site_aniso_label
_atom_site_aniso_type_symbol
_atom_site_aniso_U_11
_atom_site_aniso_U_22
_atom_site_aniso_U_33
_atom_site_aniso_U_12
_atom_site_aniso_U_13
_atom_site_aniso_U_23
Y1 Y 0.00948(6) 0.00948(6) 0.00864(3) 0.00481(10) -0.00025(4) 0.00025(4)
Bi1 Bi 0.00948(6) 0.00948(6) 0.00864(3) 0.00481(10) -0.00025(4) 0.00025(4)
Fe1 Fe 0.00582(9) 0.00582(9) 0.00659(6) 0.00312(12) -0.00002(5) 0.00002(5)
Fe2 Fe 0.00576(8) 0.00524(7) 0.00745(4) 0.00261(6) 0.00007(6) 0.00012(5)
O1 O 0.0206(11) 0.0087(5) 0.0197(6) 0.0103(5) 0.0128(6) 0.0064(3)
O2 O 0.0084(4) 0.0083(4) 0.0255(6) -0.0009(3) -0.0066(4) 0.0078(3)
O3 O 0.0122(6) 0.0044(4) 0.0118(4) 0.0043(4) 0.0026(4) 0.0022(3)
O4 O 0.0093(6) 0.0089(5) 0.0100(4) 0.0035(4) -0.0002(4) 0.0015(3)
O5 O 0.0044(5) 0.0059(5) 0.0119(4) -0.0002(3) -0.0013(3) 0.0023(3)
O6 O 0.0075(6) 0.0069(7) 0.0089(6) 0.0035(4) -0.0004(2) -0.0009(5)
O7 O 0.0081(5) 0.0124(5) 0.0109(4) 0.0059(4) -0.0006(3) -0.0023(3)
B1 B 0.0030(3) 0.0104(10) 0.0073(3) 0.0052(5) -0.0009(4) -0.0018(8)
B2 B 0.0071(7) 0.0069(6) 0.0085(6) 0.0014(5) 0.0000(4) 0.0019(4)
B3 B 0.0026(8) 0.0057(8) 0.0098(9) 0.0013(4) -0.0013(6) -0.0007(3)

loop_
_atom_type_symbol
_atom_type_scat_dispersion_real
_atom_type_scat_dispersion_imag
_atom_type_scat_source
B 0.0013 0.0007 'International Tables Vol C tables 4.2.6.8 and 6.1.1.1'
Bi -4.1077 10.2566 'International Tables Vol C tables 4.2.6.8 and 6.1.1.1'
Fe 0.3463 0.8444 'International Tables Vol C tables 4.2.6.8 and 6.1.1.1'
O 0.0106 0.0060 'International Tables Vol C tables 4.2.6.8 and 6.1.1.1'
Y -2.7962 3.5667 'International Tables Vol C tables 4.2.6.8 and 6.1.1.1'

loop_
_geom_angle_atom_site_label_1
_geom_angle_atom_site_label_2
_geom_angle_atom_site_label_3
_geom_angle_site_symmetry_1
_geom_angle_site_symmetry_3
_geom_angle
Bi1 Y1 O3 . . 0
Bi1 Y1 O3 . 4_555 0
Bi1 Y1 O4 . . 0
Bi1 Y1 O4 . 4_555 0
Bi1 Y1 O7 . . 0
Bi1 Y1 O7 . 4_555 0
O3 Y1 O3 . 4_555 121.53(5)
O3 Y1 O4 . . 72.30(5)
O3 Y1 O4 . 4_555 89.35(6)
O3 Y1 O7 . . 90.50(5)
O3 Y1 O7 . 4_555 140.98(7)
O3 Y1 O4 4_555 . 89.35(6)
O3 Y1 O4 4_555 4_555 72.30(5)
O3 Y1 O7 4_555 . 140.98(7)
O3 Y1 O7 4_555 4_555 90.50(5)
O4 Y1 O4 . 4_555 142.32(4)
O4 Y1 O7 . . 123.90(7)
O4 Y1 O7 . 4_555 87.80(6)
O4 Y1 O7 4_555 . 87.80(6)
O4 Y1 O7 4_555 4_555 123.90(7)
O7 Y1 O7 . 4_555 72.92(4)
Y1 Bi1 O3 . . 0
Y1 Bi1 O3 . 4_555 0
Y1 Bi1 O4 . . 0
Y1 Bi1 O4 . 4_555 0
Y1 Bi1 O7 . . 0
Y1 Bi1 O7 . 4_555 0
O3 Bi1 O3 . 4_555 121.53(5)
O3 Bi1 O4 . . 72.30(5)
O3 Bi1 O4 . 4_555 89.35(6)
O3 Bi1 O7 . . 90.50(5)
O3 Bi1 O7 . 4_555 140.98(7)
O3 Bi1 O4 4_555 . 89.35(6)
O3 Bi1 O4 4_555 4_555 72.30(5)
O3 Bi1 O7 4_555 . 140.98(7)
O3 Bi1 O7 4_555 4_555 90.50(5)
O4 Bi1 O4 . 4_555 142.32(4)
O4 Bi1 O7 . . 123.90(7)
O4 Bi1 O7 . 4_555 87.80(6)
O4 Bi1 O7 4_555 . 87.80(6)
O4 Bi1 O7 4_555 4_555 123.90(7)
O7 Bi1 O7 . 4_555 72.92(4)
O1 Fe1 O1 . 3_554 87.459(12)
O1 Fe1 O3 . 2_555 85.93(5)
O1 Fe1 O3 . 5_554 167.19(8)
O1 Fe1 O6 . . 94.15(5)
O1 Fe1 O6 . 2_555 77.16(6)
O1 Fe1 O3 3_554 2_555 167.19(8)
O1 Fe1 O3 3_554 5_554 85.93(5)
O1 Fe1 O6 3_554 . 77.16(6)
O1 Fe1 O6 3_554 2_555 94.15(5)
O3 Fe1 O3 2_555 5_554 102.54(8)
O3 Fe1 O6 2_555 . 92.38(8)
O3 Fe1 O6 2_555 2_555 95.06(6)
O3 Fe1 O6 5_554 . 95.06(6)
O3 Fe1 O6 5_554 2_555 92.38(8)
O6 Fe1 O6 . 2_555 168.10(5)
O2 Fe2 O2 5_545 6_445 86.82(6)
O2 Fe2 O4 5_545 . 167.65(9)
O2 Fe2 O5 5_545 2_545 95.57(8)
O2 Fe2 O5 5_545 3_555 76.06(7)
O2 Fe2 O7 5_545 3_545 84.35(7)
O2 Fe2 O4 6_445 . 89.68(7)
O2 Fe2 O5 6_445 2_545 76.28(7)
O2 Fe2 O5 6_445 3_555 93.18(8)
O2 Fe2 O7 6_445 3_545 164.04(9)
O4 Fe2 O5 . 2_545 95.09(8)
O4 Fe2 O5 . 3_555 92.33(7)
O4 Fe2 O7 . 3_545 101.61(6)
O5 Fe2 O5 2_545 3_555 167.04(5)
O5 Fe2 O7 2_545 3_545 91.36(8)
O5 Fe2 O7 3_555 3_545 97.55(8)
Fe1 O1 Fe1 . 2_555 102.03(9)
Fe1 O1 B3 . . 128.99(5)
Fe1 O1 B3 2_555 . 128.99(5)
Fe2 O2 Fe2 5_445 6_455 103.01(5)
Fe2 O2 B2 5_445 . 125.90(13)
Fe2 O2 B2 6_455 . 129.48(15)
Y1 O3 Bi1 . . 0.0(5)
Y1 O3 Fe1 . 3_554 121.57(9)
Y1 O3 B2 . 4_555 105.42(11)
Bi1 O3 Fe1 . 3_554 121.57(9)
Bi1 O3 B2 . 4_555 105.42(11)
Fe1 O3 B2 3_554 4_555 132.76(14)
Y1 O4 Bi1 . . 0.0(5)
Y1 O4 Fe2 . . 121.95(7)
Y1 O4 B3 . . 107.49(12)
Bi1 O4 Fe2 . . 121.95(7)
Bi1 O4 B3 . . 107.49(12)
Fe2 O4 B3 . . 130.34(14)
Fe2 O5 Fe2 2_554 3_654 104.38(5)
Fe2 O5 B1 2_554 . 127.54(14)
Fe2 O5 B1 3_654 . 128.06(14)
Fe1 O6 Fe1 . 3_554 103.66(10)
Fe1 O6 B1 . . 128.17(5)
Fe1 O6 B1 3_554 . 128.17(5)
Y1 O7 Bi1 . . 0.0(5)
Y1 O7 Fe2 . 2_444 119.13(9)
Y1 O7 B2 . 3_444 111.71(13)
Bi1 O7 Fe2 . 2_444 119.13(9)
Bi1 O7 B2 . 3_444 111.71(13)
Fe2 O7 B2 2_444 3_444 129.14(12)
O5 B1 O5 . 5_554 120.9(3)
O5 B1 O6 . . 119.54(15)
O5 B1 O6 5_554 . 119.54(15)
O2 B2 O3 . 4_555 116.7(2)
O2 B2 O7 . 2_455 118.1(2)
O3 B2 O7 4_555 2_455 125.15(15)
O1 B3 O4 . . 117.55(15)
O1 B3 O4 . 6_555 117.55(15)
O4 B3 O4 . 6_555 124.9(3)

loop_
_geom_bond_atom_site_label_1
_geom_bond_atom_site_label_2
_geom_bond_site_symmetry_2
_geom_bond_distance
Y1 Bi1 . 0
Y1 O3 . 2.3389(17)
Y1 O3 4_555 2.3389(17)
Y1 O4 . 2.3607(19)
Y1 O4 4_555 2.3607(19)
Y1 O7 . 2.3356(13)
Y1 O7 4_555 2.3356(13)
Bi1 O3 . 2.3389(17)
Bi1 O3 4_555 2.3389(17)
Bi1 O4 . 2.3607(19)
Bi1 O4 4_555 2.3607(19)
Bi1 O7 . 2.3356(13)
Bi1 O7 4_555 2.3356(13)
Fe1 O1 . 2.0373(13)
Fe1 O1 3_554 2.0373(13)
Fe1 O3 2_555 1.9648(15)
Fe1 O3 5_554 1.9648(15)
Fe1 O6 . 2.0143(14)
Fe1 O6 2_555 2.0143(14)
Fe2 O2 5_545 2.0422(12)
Fe2 O2 6_445 2.0303(13)
Fe2 O4 . 1.9732(15)
Fe2 O5 2_545 2.018(2)
Fe2 O5 3_555 2.016(2)
Fe2 O7 3_545 1.973(2)
O1 B3 . 1.366(4)
O2 B2 . 1.372(2)
O3 B2 4_555 1.367(3)
O4 B3 . 1.3737(19)
O5 B1 . 1.375(2)
O6 B1 . 1.375(4)
O7 B2 3_444 1.371(4)

loop_
_twin_individual_id
_twin_individual_mass_fraction_refined
_twin_individual_twin_matrix_11
_twin_individual_twin_matrix_12
_twin_individual_twin_matrix_13
_twin_individual_twin_matrix_21
_twin_individual_twin_matrix_22
_twin_individual_twin_matrix_23
_twin_individual_twin_matrix_31
_twin_individual_twin_matrix_32
_twin_individual_twin_matrix_33
1 0.4924(12) 1 0 0 0 1 0 0 0 1
2 0.5076(12) -1 0 0 0 -1 0 0 0 -1
